data_4320389
loop_
_publ_author_name
'Oscar Castillo'
'Antonio Luque'
'Pascual Rom\'an'
'Francesc Lloret'
'Miguel Julve'

_publ_contact_author
;
Antonio Luque. Departamento de Quimica Inorganica. Facultad de Ciencias
Universidad del Pais Vasco,  Apdo. 644, E-48080 Bilbao, Spain
;
_publ_contact_author_email qipluara@lg.ehu.es
_publ_contact_author_fax '+34-94-464 85 00'
_publ_contact_author_phone '+34-946 012 701'
_publ_section_title
;
 Syntheses, Crystal Structures, and Magnetic Properties of One-Dimensional
 Oxalato-Bridged Co(II), Ni(II), and Cu(II) Complexes withn-Aminopyridine
 (n= 2-4) as Terminal Ligand
;
_journal_name_full 'Inorganic Chemistry'
_journal_page_first 5526
_journal_page_last 5535
_journal_paper_doi 10.1021/ic0103401
_journal_volume 40
_journal_year 2001
_chemical_compound_source 'aqueous synthesis'
_chemical_formula_structural '[Cu(C2O4)(C5H6N2)2]'
_chemical_formula_sum 'C12 H12 Cu N4 O4'
_chemical_formula_weight 339.8
_chemical_name_systematic
;
catena-(mu-oxalato)-bis(4-aminopyridine)-copper(II)
;
_space_group_IT_number 70
_symmetry_cell_setting orthorhombic
_symmetry_space_group_name_Hall '-F 2uv 2vw'
_symmetry_space_group_name_H-M 'F d d d :2'
_atom_sites_solution_hydrogens difmap
_atom_sites_solution_primary direct
_atom_sites_solution_secondary difmap
_audit_creation_date 12-mar-01
_audit_creation_method SHELXL
_cell_angle_alpha 90
_cell_angle_beta 90
_cell_angle_gamma 90
_cell_formula_units_Z 8
_cell_length_a 5.663(1)
_cell_length_b 16.589(2)
_cell_length_c 29.125(7)
_cell_measurement_reflns_used 25
_cell_measurement_temperature 293(2)
_cell_measurement_theta_max 13.40
_cell_measurement_theta_min 7.90
_cell_volume 2736.1(9)
_computing_cell_refinement 'local programs'
_computing_data_collection ' CAD4 Express (Enraf Nonius, 1994)'
_computing_data_reduction 'XCAD4 (Harms & Wocadlo, 1995)'
_computing_molecular_graphics 'PLATON (Spek, 1990)'
_computing_structure_refinement 'SHELXL-93 (Sheldrick, 1993)'
_computing_structure_solution 'DIRDIF-92 (Beurskens, 1992)'
_diffrn_ambient_temperature 293(2)
_diffrn_measurement_device 'Enraf Nonius CAD4 diffractometer'
_diffrn_measurement_method '\w/2\q mode'
_diffrn_radiation_monochromator graphite
_diffrn_radiation_source 'x-ray tube'
_diffrn_radiation_type MoK\a
_diffrn_radiation_wavelength 0.71069
_diffrn_reflns_av_sigmaI/netI 0.0138
_diffrn_reflns_limit_h_max 7
_diffrn_reflns_limit_h_min 0
_diffrn_reflns_limit_k_max 23
_diffrn_reflns_limit_k_min 0
_diffrn_reflns_limit_l_max 40
_diffrn_reflns_limit_l_min 0
_diffrn_reflns_number 1145
_diffrn_reflns_theta_max 29.99
_diffrn_reflns_theta_min 2.8
_diffrn_standards_decay_% 3
_diffrn_standards_interval_count 100
_diffrn_standards_interval_time 60
_diffrn_standards_number 2
_exptl_absorpt_coefficient_mu 1.62
_exptl_absorpt_correction_type none
_exptl_crystal_colour 'light blue'
_exptl_crystal_density_diffrn 1.650
_exptl_crystal_density_meas 1.64(1)
_exptl_crystal_density_method flotation
_exptl_crystal_description prismatic
_exptl_crystal_F_000 1384
_exptl_crystal_size_max 0.20
_exptl_crystal_size_mid 0.10
_exptl_crystal_size_min 0.06
_refine_diff_density_max 1.16
_refine_diff_density_min -0.269
_refine_diff_density_rms 0.158
_refine_ls_extinction_method None
_refine_ls_goodness_of_fit_all 1.149
_refine_ls_goodness_of_fit_gt 1.219
_refine_ls_hydrogen_treatment refall
_refine_ls_matrix_type full
_refine_ls_number_parameters 59
_refine_ls_number_reflns 1004
_refine_ls_number_restraints 0
_refine_ls_restrained_S_all 1.149
_refine_ls_restrained_S_gt 1.219
_refine_ls_R_factor_all 0.0481
_refine_ls_R_factor_gt 0.0410
_refine_ls_shift/esd_mean 0.001
_refine_ls_shift/su_max 0.009
_refine_ls_structure_factor_coef Fsqd
_refine_ls_weighting_details 'w=1/[\s^2^(Fo^2^)+(0.0659P)^2^+0.0000P] where P=(Fo^2^+2Fc^2^)/3'
_refine_ls_weighting_scheme calc
_refine_ls_wR_factor_all 0.1076
_refine_ls_wR_factor_gt 0.1051
_reflns_number_gt 861
_reflns_number_total 1004
_reflns_threshold_expression I>2sigma(I)
_cod_data_source_file ic0103401_7.cif
_cod_data_source_block compound9
_cod_original_sg_symbol_H-M 'F d d d'
_cod_database_code 4320389

loop_
_symmetry_equiv_pos_as_xyz
'x, y, z'
'-x+1/4, -y+1/4, z'
'x, -y+1/4, -z+1/4'
'-x+1/4, y, -z+1/4'
'x, y+1/2, z+1/2'
'-x+1/4, -y+3/4, z+1/2'
'x, -y+3/4, -z+3/4'
'-x+1/4, y+1/2, -z+3/4'
'x+1/2, y, z+1/2'
'-x+3/4, -y+1/4, z+1/2'
'x+1/2, -y+1/4, -z+3/4'
'-x+3/4, y, -z+3/4'
'x+1/2, y+1/2, z'
'-x+3/4, -y+3/4, z'
'x+1/2, -y+3/4, -z+1/4'
'-x+3/4, y+1/2, -z+1/4'
'-x, -y, -z'
'x-1/4, y-1/4, -z'
'-x, y-1/4, z-1/4'
'x-1/4, -y, z-1/4'
'-x, -y+1/2, -z+1/2'
'x-1/4, y+1/4, -z+1/2'
'-x, y+1/4, z+1/4'
'x-1/4, -y+1/2, z+1/4'
'-x+1/2, -y, -z+1/2'
'x+1/4, y-1/4, -z+1/2'
'-x+1/2, y-1/4, z+1/4'
'x+1/4, -y, z+1/4'
'-x+1/2, -y+1/2, -z'
'x+1/4, y+1/4, -z'
'-x+1/2, y+1/4, z-1/4'
'x+1/4, -y+1/2, z-1/4'

loop_
_atom_site_label
_atom_site_type_symbol
_atom_site_fract_x
_atom_site_fract_y
_atom_site_fract_z
_atom_site_U_iso_or_equiv
_atom_site_adp_type
_atom_site_occupancy
_atom_site_calc_flag
_atom_site_refinement_flags
_atom_site_disorder_group
Cu1 Cu 0.125 0.125 0.125 0.0302(2) Uani 1 d S .
C1 C 0.6085(1) 0.07793(13) 0.1261(1) 0.0248(4) Uiso 0.5 d P .
O1A O 0.4124(7) 0.0499(2) 0.12783(12) 0.0308(8) Uiso 0.5 d P .
O1B O 0.4493(7) 0.2129(2) 0.12604(13) 0.0349(9) Uiso 0.5 d P .
N11 N 0.125 0.125 0.05629(8) 0.0346(4) Uani 1 d S .
C12 C 0.2156(4) 0.06371(14) 0.03221(7) 0.0419(4) Uani 1 d . .
C13 C 0.2208(5) 0.06142(14) -0.01480(7) 0.0443(5) Uani 1 d . .
C14 C 0.125 0.125 -0.04017(9) 0.0382(6) Uani 1 d S .
N17 N 0.125 0.125 -0.08638(10) 0.0573(9) Uani 1 d S .
H12 H 0.271(6) 0.0203(16) 0.0484(9) 0.050(8) Uiso 1 d . .
H13 H 0.277(6) 0.0173(15) -0.0278(9) 0.044(7) Uiso 1 d . .
H17 H 0.165(5) 0.0858(16) -0.0999(10) 0.043(7) Uiso 1 d . .

loop_
_atom_site_aniso_label
_atom_site_aniso_U_11
_atom_site_aniso_U_22
_atom_site_aniso_U_33
_atom_site_aniso_U_23
_atom_site_aniso_U_13
_atom_site_aniso_U_12
Cu1 0.0249(2) 0.0386(3) 0.0270(2) 0 0 0
N11 0.0336(11) 0.0424(11) 0.0276(10) 0 0 0.0017(9)
C12 0.0492(11) 0.0436(10) 0.0330(9) 0.0003(8) -0.0056(9) 0.0105(9)
C13 0.0576(13) 0.0428(10) 0.0324(9) -0.0043(8) -0.0032(9) 0.0132(10)
C14 0.0448(15) 0.0404(13) 0.0293(12) 0 0 0.0015(12)
N17 0.096(3) 0.0470(14) 0.0289(11) 0 0 0.018(2)

loop_
_atom_type_symbol
_atom_type_description
_atom_type_scat_dispersion_real
_atom_type_scat_dispersion_imag
_atom_type_scat_source
O O 0.0106 0.0060 'International Tables Vol C Tables 4.2.6.8 and 6.1.1.4'
N N 0.0061 0.0033 'International Tables Vol C Tables 4.2.6.8 and 6.1.1.4'
Cu Cu 0.3201 1.2651 'International Tables Vol C Tables 4.2.6.8 and 6.1.1.4'
H H 0.0000 0.0000 'International Tables Vol C Tables 4.2.6.8 and 6.1.1.4'
C C 0.0033 0.0016 'International Tables Vol C Tables 4.2.6.8 and 6.1.1.4'

loop_
_geom_angle_atom_site_label_1
_geom_angle_atom_site_label_2
_geom_angle_atom_site_label_3
_geom_angle
_geom_angle_site_symmetry_1
_geom_angle_site_symmetry_3
_geom_angle_publ_flag
N11 Cu1 N11 180 . 3_555 ?
N11 Cu1 O1A 92.30(10) . . ?
N11 Cu1 O1B 90.74(9) . . ?
N11 Cu1 O1A 92.30(10) . 2_555 ?
N11 Cu1 O1B 90.74(9) . 2_555 ?
N11 Cu1 O1A 87.70(10) 3_555 . ?
N11 Cu1 O1B 89.26(9) 3_555 . ?
N11 Cu1 O1B 89.26(9) 3_555 2_555 ?
N11 Cu1 O1A 87.70(10) 3_555 2_555 ?
O1A Cu1 O1B 75.88(8) . . ?
O1A Cu1 O1A 175.4(2) . 2_555 ?
O1A Cu1 O1B 104.06(8) . 2_555 ?
O1B Cu1 O1B 178.5(2) . 2_555 ?
O1A Cu1 O1B 104.06(8) 2_555 . ?
O1A Cu1 O1B 75.88(8) 2_555 2_555 ?
O1A C1 C1 119.5(2) . 2_655 ?
O1A C1 O1B 125.3(3) . 2_655 ?
O1B C1 C1 115.1(2) 2_655 2_655 ?
C1 O1A Cu1 119.7(2) . . ?
C1 O1B Cu1 109.6(2) 2_655 . ?
C12 N11 C12 116.7(2) . 2_555 ?
C12 N11 Cu1 121.62(12) . . ?
C12 N11 Cu1 121.63(12) 2_555 . ?
N11 C12 C13 123.6(2) . . ?
C12 C13 C14 119.9(2) . . ?
N17 C14 C13 121.92(13) . . ?
N17 C14 C13 121.92(13) . 2_555 ?
C13 C14 C13 116.2(3) . 2_555 ?

loop_
_geom_bond_atom_site_label_1
_geom_bond_atom_site_label_2
_geom_bond_distance
_geom_bond_site_symmetry_2
_geom_bond_publ_flag
Cu1 O1A 2.052(4) 4_555 ?
Cu1 O1A 2.052(4) . ?
Cu1 O1A 2.052(4) 2_555 ?
Cu1 O1A 2.052(4) 3_555 ?
Cu1 O1B 2.346(4) . ?
Cu1 O1B 2.346(4) 2_555 ?
Cu1 O1B 2.346(4) 3_555 ?
Cu1 O1B 2.346(4) 4_555 ?
Cu1 N11 2.001(2) . ?
Cu1 N11 2.001(2) 3_555 ?
C1 O1A 1.205(4) . ?
C1 O1B 1.282(4) 2_655 ?
C1 C1 1.573(4) 2_655 ?
O1B C1 1.282(4) 2_655 ?
N11 C12 1.338(2) . ?
N11 C12 1.338(2) 2_555 ?
C12 C13 1.370(3) . ?
C13 C14 1.397(3) . ?
C14 N17 1.346(4) . ?
C14 C13 1.397(3) 2_555 ?

loop_
_geom_hbond_atom_site_label_D
_geom_hbond_atom_site_label_H
_geom_hbond_atom_site_label_A
_geom_hbond_distance_DH
_geom_hbond_distance_HA
_geom_hbond_distance_DA
_geom_hbond_angle_DHA
_geom_hbond_site_symmetry_A
_geom_hbond_publ_flag
N17 H17 O1B 0.79(3) 2.18(3) 2.957(4) 164(3) 18_555 ?
N17 H17 O1A 0.79(3) 2.34(3) 3.090(4) 157(3) 20_555 ?
